data_7129357
loop_
_publ_author_name
'Sarcevic, Julijan'
'Heitkemper, Tobias'
'Sindlinger, Christian P.'

_publ_section_title
;
 Borole-based half-sandwich complexes of germanium and tin
;
_journal_name_full 'Chemical Communications'
_journal_paper_doi 10.1039/D1CC06227A
_journal_year 2021
_chemical_formula_sum 'C52 H72 B2 Cl2 Ge2 Si4'
_chemical_formula_weight 1047.15
_space_group_crystal_system orthorhombic
_space_group_IT_number 61
_space_group_name_Hall '-P 2ac 2ab'
_space_group_name_H-M_alt 'P b c a'
_atom_sites_solution_hydrogens geom
_atom_sites_solution_primary direct
_audit_creation_method
;
FinalCif V86 by Daniel Kratzert, Freiburg 2021,
https://github.com/dkratzert/FinalCif
;
_audit_update_record
;
2021-11-02 deposited with the CCDC.	2021-11-22 downloaded from the CCDC.
;
_cell_angle_alpha 90
_cell_angle_beta 90
_cell_angle_gamma 90
_cell_formula_units_Z 4
_cell_length_a 19.048(2)
_cell_length_b 11.2539(12)
_cell_length_c 25.727(3)
_cell_measurement_reflns_used 9176
_cell_measurement_temperature 100(2)
_cell_measurement_theta_max 29.6635
_cell_measurement_theta_min 2.632
_cell_volume 5515.0(10)
_computing_cell_refinement 'SAINT V8.40A'
_computing_data_collection "'Bruker Apex II'"
_computing_data_reduction 'SAINT V8.40A'
_computing_molecular_graphics 'ORTEP (L. J. Farrugia, 2012)'
_computing_structure_refinement 'SHELXL-2018/3 (Sheldrick, 2018)'
_computing_structure_solution 'SHELXT 2014/5 (Sheldrick, 2014)'
_diffrn_ambient_environment N~2~
_diffrn_ambient_temperature 100(2)
_diffrn_measured_fraction_theta_full 1.000
_diffrn_measured_fraction_theta_max 0.998
_diffrn_measurement_device_type 'Bruker APEX-II CCD'
_diffrn_measurement_method '\f and \w scans'
_diffrn_measurement_specimen_support 'MiTeGen micromount'
_diffrn_radiation_probe x-ray
_diffrn_radiation_type 'Mo K\a'
_diffrn_radiation_wavelength 0.71073
_diffrn_reflns_av_R_equivalents 0.0542
_diffrn_reflns_av_unetI/netI 0.0214
_diffrn_reflns_Laue_measured_fraction_full 1.000
_diffrn_reflns_Laue_measured_fraction_max 0.998
_diffrn_reflns_limit_h_max 26
_diffrn_reflns_limit_h_min -26
_diffrn_reflns_limit_k_max 15
_diffrn_reflns_limit_k_min -15
_diffrn_reflns_limit_l_max 36
_diffrn_reflns_limit_l_min -36
_diffrn_reflns_number 119874
_diffrn_reflns_point_group_measured_fraction_full 1.000
_diffrn_reflns_point_group_measured_fraction_max 0.998
_diffrn_reflns_theta_full 25.242
_diffrn_reflns_theta_max 30.179
_diffrn_reflns_theta_min 1.583
_diffrn_source_current 0.98
_diffrn_source_voltage 50.0
_exptl_absorpt_coefficient_mu 1.306
_exptl_absorpt_correction_T_max 0.746
_exptl_absorpt_correction_T_min 0.668
_exptl_absorpt_correction_type multi-scan
_exptl_absorpt_process_details
;
SADABS-2016/2 - Bruker AXS area detector scaling and absorption correction:
Krause, L., Herbst-Irmer, R., Sheldrick G.M. & Stalke D., J. Appl. Cryst. 48
(2015) 3-10
;
_exptl_crystal_colour colourless
_exptl_crystal_density_diffrn 1.261
_exptl_crystal_description block
_exptl_crystal_F_000 2192
_exptl_crystal_size_max 0.315
_exptl_crystal_size_mid 0.198
_exptl_crystal_size_min 0.185
_refine_diff_density_max 0.524
_refine_diff_density_min -0.547
_refine_diff_density_rms 0.061
_refine_ls_extinction_method none
_refine_ls_goodness_of_fit_ref 1.020
_refine_ls_hydrogen_treatment constr
_refine_ls_matrix_type full
_refine_ls_number_parameters 300
_refine_ls_number_reflns 8142
_refine_ls_number_restraints 3
_refine_ls_restrained_S_all 1.025
_refine_ls_R_factor_all 0.0365
_refine_ls_R_factor_gt 0.0282
_refine_ls_shift/su_max 0.004
_refine_ls_shift/su_mean 0.000
_refine_ls_structure_factor_coef Fsqd
_refine_ls_weighting_details 'w=1/[\s^2^(Fo^2^)+(0.0407P)^2^+2.2825P] where P=(Fo^2^+2Fc^2^)/3'
_refine_ls_weighting_scheme calc
_refine_ls_wR_factor_gt 0.0716
_refine_ls_wR_factor_ref 0.0756
_reflns_Friedel_coverage 0.000
_reflns_number_gt 6961
_reflns_number_total 8142
_reflns_threshold_expression 'I > 2\s(I)'
_cod_data_source_file d1cc06227a2.cif
_cod_data_source_block JS106
_cod_original_cell_volume 5514.9(10)
_cod_database_code 7129357
_shelx_shelxl_version_number 2018/3
_shelx_space_group_comment
;
The symmetry employed for this shelxl refinement is uniquely defined
by the following loop, which should always be used as a source of
symmetry information in preference to the above space-group names.
They are only intended as comments.
;
_shelx_estimated_absorpt_t_min 0.684
_shelx_estimated_absorpt_t_max 0.794

loop_
_space_group_symop_operation_xyz
'x, y, z'
'-x+1/2, -y, z+1/2'
'-x, y+1/2, -z+1/2'
'x+1/2, -y+1/2, -z'
'-x, -y, -z'
'x-1/2, y, -z-1/2'
'x, -y-1/2, z-1/2'
'-x-1/2, y-1/2, z'

loop_
_atom_site_label
_atom_site_type_symbol
_atom_site_fract_x
_atom_site_fract_y
_atom_site_fract_z
_atom_site_U_iso_or_equiv
_atom_site_adp_type
_atom_site_occupancy
_atom_site_site_symmetry_order
_atom_site_calc_flag
_atom_site_refinement_flags_posn
_atom_site_refinement_flags_adp
_atom_site_refinement_flags_occupancy
_atom_site_disorder_assembly
_atom_site_disorder_group
Ge1 Ge 0.54692(2) 0.70101(2) 0.69395(2) 0.01429(5) Uani 0.9725(8) 1 d D . P A 1
Ge1B Ge 0.4514(3) 0.5096(4) 0.5999(2) 0.039(2) Uani 0.0275(8) 1 d D . P A 2
Cl1 Cl 0.53694(2) 0.37693(3) 0.71045(2) 0.02100(8) Uani 1 1 d . . . . .
Si1 Si 0.65538(2) 0.53218(3) 0.61058(2) 0.01836(8) Uani 1 1 d . . . . .
C1 C 0.45262(6) 0.58823(12) 0.68117(5) 0.0146(2) Uani 1 1 d . . . . .
B1 B 0.51721(8) 0.50875(13) 0.67355(5) 0.0153(3) Uani 1 1 d D . . . .
Si2 Si 0.37985(2) 0.56495(3) 0.72943(2) 0.01480(8) Uani 1 1 d . . . . .
C2 C 0.45750(6) 0.67802(11) 0.64054(5) 0.0143(2) Uani 1 1 d D . . . .
C3 C 0.52138(7) 0.66576(11) 0.61154(5) 0.0145(2) Uani 1 1 d D . . . .
C4 C 0.56318(7) 0.56672(11) 0.63164(5) 0.0148(2) Uani 1 1 d . . . . .
C5 C 0.65522(9) 0.44559(16) 0.54857(7) 0.0336(4) Uani 1 1 d . . . . .
H5A H 0.633227 0.492960 0.521063 0.050 Uiso 1 1 calc R U . . .
H5B H 0.628717 0.371787 0.553446 0.050 Uiso 1 1 calc R U . . .
H5C H 0.703626 0.426628 0.538688 0.050 Uiso 1 1 calc R U . . .
C7 C 0.70668(8) 0.67191(15) 0.60259(7) 0.0299(3) Uani 1 1 d . . . . .
H7A H 0.755435 0.652422 0.593922 0.045 Uiso 1 1 calc R U . . .
H7B H 0.705449 0.717304 0.635083 0.045 Uiso 1 1 calc R U . . .
H7C H 0.686135 0.719520 0.574552 0.045 Uiso 1 1 calc R U . . .
C6 C 0.70021(8) 0.44268(16) 0.66186(7) 0.0311(3) Uani 1 1 d . . . . .
H6A H 0.678765 0.363637 0.663701 0.047 Uiso 1 1 calc R U . . .
H6B H 0.695288 0.482592 0.695515 0.047 Uiso 1 1 calc R U . . .
H6C H 0.750121 0.434816 0.653272 0.047 Uiso 1 1 calc R U . . .
C9 C 0.41746(8) 0.55100(13) 0.79649(5) 0.0207(3) Uani 1 1 d . . . . .
H9A H 0.452859 0.487815 0.796888 0.031 Uiso 1 1 calc R U . . .
H9B H 0.379878 0.531502 0.821064 0.031 Uiso 1 1 calc R U . . .
H9C H 0.439308 0.626399 0.806569 0.031 Uiso 1 1 calc R U . . .
C8 C 0.33676(8) 0.42170(13) 0.71123(6) 0.0239(3) Uani 1 1 d . . . . .
H8A H 0.315976 0.429008 0.676527 0.036 Uiso 1 1 calc R U . . .
H8B H 0.299892 0.403038 0.736515 0.036 Uiso 1 1 calc R U . . .
H8C H 0.371794 0.357940 0.711096 0.036 Uiso 1 1 calc R U . . .
C10 C 0.31419(7) 0.68792(13) 0.73100(6) 0.0205(3) Uani 1 1 d . . . . .
H10A H 0.292630 0.696372 0.696611 0.031 Uiso 1 1 calc R U . . .
H10B H 0.337647 0.762312 0.740503 0.031 Uiso 1 1 calc R U . . .
H10C H 0.277792 0.669658 0.756713 0.031 Uiso 1 1 calc R U . . .
C11 C 0.40338(7) 0.76920(12) 0.62795(5) 0.0156(2) Uani 1 1 d . . . . .
C12 C 0.35023(7) 0.74026(13) 0.59296(5) 0.0195(3) Uani 1 1 d . . . . .
H12 H 0.349951 0.664219 0.576922 0.023 Uiso 1 1 calc R U . . .
C13 C 0.29738(7) 0.82194(14) 0.58123(6) 0.0229(3) Uani 1 1 d . . . . .
C14 C 0.24025(9) 0.78928(17) 0.54327(7) 0.0356(4) Uani 1 1 d . . . . .
H14A H 0.259729 0.786644 0.508033 0.053 Uiso 1 1 calc R U . . .
H14B H 0.202770 0.848837 0.544786 0.053 Uiso 1 1 calc R U . . .
H14C H 0.221117 0.711139 0.552319 0.053 Uiso 1 1 calc R U . . .
C15 C 0.29901(8) 0.93265(14) 0.60513(6) 0.0240(3) Uani 1 1 d . . . . .
H15 H 0.263261 0.988692 0.597252 0.029 Uiso 1 1 calc R U . . .
C16 C 0.35143(8) 0.96396(13) 0.64028(6) 0.0216(3) Uani 1 1 d . . . . .
C17 C 0.35161(10) 1.08244(14) 0.66753(7) 0.0326(4) Uani 1 1 d . . . . .
H17A H 0.399992 1.111059 0.670829 0.049 Uiso 1 1 calc R U . . .
H17B H 0.330871 1.073673 0.702179 0.049 Uiso 1 1 calc R U . . .
H17C H 0.324072 1.139662 0.647308 0.049 Uiso 1 1 calc R U . . .
C18 C 0.40374(7) 0.88097(12) 0.65111(5) 0.0180(3) Uani 1 1 d . . . . .
H18 H 0.440253 0.901038 0.674684 0.022 Uiso 1 1 calc R U . . .
C19 C 0.53942(6) 0.74102(12) 0.56601(5) 0.0151(2) Uani 1 1 d . . . . .
C20 C 0.56193(7) 0.85861(12) 0.57049(5) 0.0179(3) Uani 1 1 d . . . . .
H20 H 0.565621 0.893945 0.603915 0.022 Uiso 1 1 calc R U . . .
C21 C 0.57909(7) 0.92496(13) 0.52637(5) 0.0199(3) Uani 1 1 d . . . . .
C22 C 0.60613(9) 1.05005(14) 0.53138(6) 0.0287(3) Uani 1 1 d . . . . .
H22A H 0.657463 1.049816 0.528825 0.043 Uiso 1 1 calc R U . . .
H22B H 0.592055 1.082725 0.565115 0.043 Uiso 1 1 calc R U . . .
H22C H 0.586486 1.099077 0.503460 0.043 Uiso 1 1 calc R U . . .
C23 C 0.57171(8) 0.87214(14) 0.47773(5) 0.0234(3) Uani 1 1 d . . . . .
H23 H 0.582824 0.916950 0.447534 0.028 Uiso 1 1 calc R U . . .
C24 C 0.54853(8) 0.75560(15) 0.47208(5) 0.0239(3) Uani 1 1 d . . . . .
C25 C 0.53968(11) 0.69968(18) 0.41919(7) 0.0402(5) Uani 1 1 d . . . . .
H25A H 0.522806 0.617931 0.423204 0.060 Uiso 1 1 calc R U . . .
H25B H 0.584923 0.699201 0.401060 0.060 Uiso 1 1 calc R U . . .
H25C H 0.505555 0.745590 0.398959 0.060 Uiso 1 1 calc R U . . .
C26 C 0.53276(7) 0.69045(13) 0.51675(5) 0.0198(3) Uani 1 1 d . . . . .
H26 H 0.517270 0.610544 0.513565 0.024 Uiso 1 1 calc R U . . .

loop_
_atom_site_aniso_label
_atom_site_aniso_U_11
_atom_site_aniso_U_22
_atom_site_aniso_U_33
_atom_site_aniso_U_23
_atom_site_aniso_U_13
_atom_site_aniso_U_12
Ge1 0.01541(8) 0.01502(8) 0.01244(7) -0.00175(5) -0.00074(5) 0.00017(5)
Ge1B 0.042(4) 0.039(4) 0.036(4) 0.006(3) -0.001(3) -0.007(3)
Cl1 0.02471(16) 0.01842(16) 0.01987(15) 0.00595(12) 0.00216(12) 0.00522(12)
Si1 0.01704(17) 0.01923(19) 0.01882(17) -0.00231(14) 0.00372(13) 0.00232(14)
C1 0.0158(6) 0.0151(6) 0.0130(5) 0.0011(4) -0.0003(4) -0.0003(4)
B1 0.0174(6) 0.0147(6) 0.0139(6) 0.0011(5) -0.0004(5) 0.0008(5)
Si2 0.01466(16) 0.01601(17) 0.01374(16) 0.00177(13) 0.00122(12) -0.00045(13)
C2 0.0156(6) 0.0148(6) 0.0124(5) 0.0002(4) -0.0007(4) -0.0004(4)
C3 0.0171(6) 0.0144(6) 0.0119(5) -0.0014(4) -0.0003(4) -0.0013(5)
C4 0.0172(6) 0.0144(6) 0.0129(5) -0.0015(4) 0.0012(4) 0.0006(5)
C5 0.0304(8) 0.0407(10) 0.0297(8) -0.0147(7) 0.0071(6) 0.0035(7)
C7 0.0206(7) 0.0286(8) 0.0405(9) -0.0015(7) 0.0086(6) -0.0026(6)
C6 0.0228(7) 0.0370(9) 0.0336(8) 0.0054(7) 0.0020(6) 0.0101(6)
C9 0.0238(7) 0.0230(7) 0.0154(6) 0.0022(5) 0.0001(5) 0.0012(5)
C8 0.0224(7) 0.0227(7) 0.0267(7) -0.0006(6) 0.0008(6) -0.0051(5)
C10 0.0171(6) 0.0226(7) 0.0217(6) 0.0025(5) 0.0029(5) 0.0017(5)
C11 0.0156(6) 0.0177(6) 0.0136(5) 0.0043(5) 0.0018(4) 0.0009(5)
C12 0.0189(6) 0.0233(7) 0.0164(6) 0.0044(5) -0.0013(5) 0.0001(5)
C13 0.0167(6) 0.0335(8) 0.0185(6) 0.0092(6) -0.0009(5) 0.0018(6)
C14 0.0259(8) 0.0489(11) 0.0321(8) 0.0076(7) -0.0123(7) 0.0017(7)
C15 0.0192(6) 0.0287(7) 0.0243(7) 0.0122(6) 0.0039(5) 0.0078(6)
C16 0.0228(7) 0.0203(7) 0.0218(6) 0.0062(5) 0.0074(5) 0.0052(5)
C17 0.0385(9) 0.0217(8) 0.0375(9) -0.0002(6) 0.0082(7) 0.0105(7)
C18 0.0179(6) 0.0185(6) 0.0176(6) 0.0027(5) 0.0015(5) 0.0010(5)
C19 0.0148(6) 0.0177(6) 0.0127(5) 0.0007(5) 0.0012(4) -0.0004(5)
C20 0.0207(6) 0.0182(6) 0.0149(6) -0.0002(5) 0.0003(5) -0.0012(5)
C21 0.0182(6) 0.0209(7) 0.0207(6) 0.0044(5) 0.0016(5) -0.0020(5)
C22 0.0324(8) 0.0232(7) 0.0306(8) 0.0065(6) 0.0030(6) -0.0077(6)
C23 0.0221(7) 0.0320(8) 0.0159(6) 0.0070(5) 0.0023(5) -0.0050(6)
C24 0.0257(7) 0.0324(8) 0.0137(6) -0.0011(6) 0.0018(5) -0.0058(6)
C25 0.0561(12) 0.0490(11) 0.0155(7) -0.0051(7) 0.0032(7) -0.0199(9)
C26 0.0209(6) 0.0235(7) 0.0150(6) -0.0022(5) 0.0015(5) -0.0048(5)

loop_
_atom_type_symbol
_atom_type_description
_atom_type_scat_dispersion_real
_atom_type_scat_dispersion_imag
_atom_type_scat_source
C C 0.0033 0.0016 'International Tables Vol C Tables 4.2.6.8 and 6.1.1.4'
H H 0.0000 0.0000 'International Tables Vol C Tables 4.2.6.8 and 6.1.1.4'
B B 0.0013 0.0007 'International Tables Vol C Tables 4.2.6.8 and 6.1.1.4'
Si Si 0.0817 0.0704 'International Tables Vol C Tables 4.2.6.8 and 6.1.1.4'
Cl Cl 0.1484 0.1585 'International Tables Vol C Tables 4.2.6.8 and 6.1.1.4'
Ge Ge 0.1547 1.8001 'International Tables Vol C Tables 4.2.6.8 and 6.1.1.4'

loop_
_geom_angle_atom_site_label_1
_geom_angle_atom_site_label_2
_geom_angle_atom_site_label_3
_geom_angle
_geom_angle_site_symmetry_1
_geom_angle_site_symmetry_3
_geom_angle_publ_flag
C2 Ge1 C3 37.91(5) . . ?
C2 Ge1 C1 38.42(5) . . ?
C3 Ge1 C1 65.05(5) . . ?
C2 Ge1 C4 65.08(5) . . ?
C3 Ge1 C4 38.55(5) . . ?
C1 Ge1 C4 67.56(5) . . ?
C2 Ge1 B1 63.67(5) . . ?
C3 Ge1 B1 63.75(5) . . ?
C1 Ge1 B1 39.62(5) . . ?
C4 Ge1 B1 39.63(5) . . ?
C2 Ge1B C3 38.07(7) . . ?
C2 Ge1B C1 38.25(9) . . ?
C3 Ge1B C1 64.07(10) . . ?
C2 Ge1B B1 64.68(11) . . ?
C3 Ge1B B1 63.97(10) . . ?
C1 Ge1B B1 39.49(9) . . ?
C2 Ge1B C4 63.18(10) . . ?
C3 Ge1B C4 37.01(8) . . ?
C1 Ge1B C4 64.42(11) . . ?
B1 Ge1B C4 38.56(8) . . ?
C2 Ge1B C25 161.6(2) . 5_666 ?
C3 Ge1B C25 139.2(3) . 5_666 ?
C1 Ge1B C25 124.6(2) . 5_666 ?
B1 Ge1B C25 97.3(2) . 5_666 ?
C4 Ge1B C25 105.8(2) . 5_666 ?
C7 Si1 C6 107.07(8) . . ?
C7 Si1 C5 110.28(8) . . ?
C6 Si1 C5 108.82(8) . . ?
C7 Si1 C4 110.34(7) . . ?
C6 Si1 C4 109.61(7) . . ?
C5 Si1 C4 110.64(7) . . ?
C2 C1 B1 105.16(11) . . ?
C2 C1 Si2 128.16(9) . . ?
B1 C1 Si2 126.50(10) . . ?
C2 C1 Ge1 70.04(7) . . ?
B1 C1 Ge1 72.77(7) . . ?
Si2 C1 Ge1 125.29(7) . . ?
C2 C1 Ge1B 67.08(14) . . ?
B1 C1 Ge1B 70.28(16) . . ?
Si2 C1 Ge1B 123.14(15) . . ?
C1 B1 C4 107.44(11) . . ?
C1 B1 Cl1 125.47(10) . . ?
C4 B1 Cl1 126.98(10) . . ?
C1 B1 Ge1B 70.23(17) . . ?
C4 B1 Ge1B 74.17(16) . . ?
Cl1 B1 Ge1B 123.93(14) . . ?
C1 B1 Ge1 67.61(7) . . ?
C4 B1 Ge1 67.63(7) . . ?
Cl1 B1 Ge1 127.15(7) . . ?
C10 Si2 C8 110.53(7) . . ?
C10 Si2 C9 107.36(7) . . ?
C8 Si2 C9 109.04(7) . . ?
C10 Si2 C1 113.91(6) . . ?
C8 Si2 C1 106.19(6) . . ?
C9 Si2 C1 109.75(6) . . ?
C3 C2 C1 111.15(11) . . ?
C3 C2 C11 122.69(11) . . ?
C1 C2 C11 126.12(11) . . ?
C3 C2 Ge1B 73.15(17) . . ?
C1 C2 Ge1B 74.67(16) . . ?
C11 C2 Ge1B 117.43(17) . . ?
C3 C2 Ge1 71.33(7) . . ?
C1 C2 Ge1 71.55(7) . . ?
C11 C2 Ge1 126.12(9) . . ?
C2 C3 C4 110.54(11) . . ?
C2 C3 C19 123.48(12) . . ?
C4 C3 C19 125.91(11) . . ?
C2 C3 Ge1 70.76(7) . . ?
C4 C3 Ge1 71.23(7) . . ?
C19 C3 Ge1 127.06(9) . . ?
C2 C3 Ge1B 68.77(17) . . ?
C4 C3 Ge1B 76.80(16) . . ?
C19 C3 Ge1B 118.89(16) . . ?
C3 C4 B1 105.16(11) . . ?
C3 C4 Si1 124.34(10) . . ?
B1 C4 Si1 130.40(10) . . ?
C3 C4 Ge1 70.23(7) . . ?
B1 C4 Ge1 72.73(7) . . ?
Si1 C4 Ge1 118.59(6) . . ?
C3 C4 Ge1B 66.19(13) . . ?
B1 C4 Ge1B 67.27(15) . . ?
Si1 C4 Ge1B 133.21(15) . . ?
Si1 C5 H5A 109.5 . . ?
Si1 C5 H5B 109.5 . . ?
H5A C5 H5B 109.5 . . ?
Si1 C5 H5C 109.5 . . ?
H5A C5 H5C 109.5 . . ?
H5B C5 H5C 109.5 . . ?
Si1 C7 H7A 109.5 . . ?
Si1 C7 H7B 109.5 . . ?
H7A C7 H7B 109.5 . . ?
Si1 C7 H7C 109.5 . . ?
H7A C7 H7C 109.5 . . ?
H7B C7 H7C 109.5 . . ?
Si1 C6 H6A 109.5 . . ?
Si1 C6 H6B 109.5 . . ?
H6A C6 H6B 109.5 . . ?
Si1 C6 H6C 109.5 . . ?
H6A C6 H6C 109.5 . . ?
H6B C6 H6C 109.5 . . ?
Si2 C9 H9A 109.5 . . ?
Si2 C9 H9B 109.5 . . ?
H9A C9 H9B 109.5 . . ?
Si2 C9 H9C 109.5 . . ?
H9A C9 H9C 109.5 . . ?
H9B C9 H9C 109.5 . . ?
Si2 C8 H8A 109.5 . . ?
Si2 C8 H8B 109.5 . . ?
H8A C8 H8B 109.5 . . ?
Si2 C8 H8C 109.5 . . ?
H8A C8 H8C 109.5 . . ?
H8B C8 H8C 109.5 . . ?
Si2 C10 H10A 109.5 . . ?
Si2 C10 H10B 109.5 . . ?
H10A C10 H10B 109.5 . . ?
Si2 C10 H10C 109.5 . . ?
H10A C10 H10C 109.5 . . ?
H10B C10 H10C 109.5 . . ?
C18 C11 C12 119.43(12) . . ?
C18 C11 C2 121.73(12) . . ?
C12 C11 C2 118.82(12) . . ?
C11 C12 C13 120.63(14) . . ?
C11 C12 H12 119.7 . . ?
C13 C12 H12 119.7 . . ?
C15 C13 C12 118.59(13) . . ?
C15 C13 C14 121.42(14) . . ?
C12 C13 C14 119.99(15) . . ?
C13 C14 H14A 109.5 . . ?
C13 C14 H14B 109.5 . . ?
H14A C14 H14B 109.5 . . ?
C13 C14 H14C 109.5 . . ?
H14A C14 H14C 109.5 . . ?
H14B C14 H14C 109.5 . . ?
C13 C15 C16 122.02(13) . . ?
C13 C15 H15 119.0 . . ?
C16 C15 H15 119.0 . . ?
C15 C16 C18 118.23(14) . . ?
C15 C16 C17 121.86(13) . . ?
C18 C16 C17 119.89(14) . . ?
C16 C17 H17A 109.5 . . ?
C16 C17 H17B 109.5 . . ?
H17A C17 H17B 109.5 . . ?
C16 C17 H17C 109.5 . . ?
H17A C17 H17C 109.5 . . ?
H17B C17 H17C 109.5 . . ?
C11 C18 C16 121.09(13) . . ?
C11 C18 H18 119.5 . . ?
C16 C18 H18 119.5 . . ?
C26 C19 C20 119.32(12) . . ?
C26 C19 C3 117.55(12) . . ?
C20 C19 C3 123.13(11) . . ?
C19 C20 C21 120.76(12) . . ?
C19 C20 H20 119.6 . . ?
C21 C20 H20 119.6 . . ?
C23 C21 C20 118.57(13) . . ?
C23 C21 C22 120.73(13) . . ?
C20 C21 C22 120.70(13) . . ?
C21 C22 H22A 109.5 . . ?
C21 C22 H22B 109.5 . . ?
H22A C22 H22B 109.5 . . ?
C21 C22 H22C 109.5 . . ?
H22A C22 H22C 109.5 . . ?
H22B C22 H22C 109.5 . . ?
C24 C23 C21 121.89(13) . . ?
C24 C23 H23 119.1 . . ?
C21 C23 H23 119.1 . . ?
C23 C24 C26 118.51(13) . . ?
C23 C24 C25 121.53(14) . . ?
C26 C24 C25 119.96(15) . . ?
C24 C25 Ge1B 125.71(18) . 5_666 ?
C24 C25 H25A 109.5 . . ?
Ge1B C25 H25A 29.3 5_666 . ?
C24 C25 H25B 109.5 . . ?
Ge1B C25 H25B 80.5 5_666 . ?
H25A C25 H25B 109.5 . . ?
C24 C25 H25C 109.5 . . ?
Ge1B C25 H25C 116.9 5_666 . ?
H25A C25 H25C 109.5 . . ?
H25B C25 H25C 109.5 . . ?
C19 C26 C24 120.94(14) . . ?
C19 C26 H26 119.5 . . ?
C24 C26 H26 119.5 . . ?

loop_
_geom_bond_atom_site_label_1
_geom_bond_atom_site_label_2
_geom_bond_distance
_geom_bond_site_symmetry_2
_geom_bond_publ_flag
Ge1 C2 2.2037(12) . ?
Ge1 C3 2.2112(12) . ?
Ge1 C1 2.2240(13) . ?
Ge1 C4 2.2247(13) . ?
Ge1 B1 2.2973(15) . ?
Ge1B C2 2.167(4) . ?
Ge1B C3 2.225(4) . ?
Ge1B C1 2.270(5) . ?
Ge1B B1 2.270(4) . ?
Ge1B C4 2.368(5) . ?
Ge1B C25 2.412(5) 5_666 ?
Cl1 B1 1.8010(15) . ?
Si1 C7 1.8628(17) . ?
Si1 C6 1.8665(16) . ?
Si1 C5 1.8695(16) . ?
Si1 C4 1.8785(14) . ?
C1 C2 1.4568(18) . ?
C1 B1 1.5338(19) . ?
C1 Si2 1.8791(13) . ?
B1 C4 1.5345(19) . ?
Si2 C10 1.8659(14) . ?
Si2 C8 1.8687(15) . ?
Si2 C9 1.8746(14) . ?
C2 C3 1.4340(18) . ?
C2 C11 1.4902(18) . ?
C3 C4 1.4642(18) . ?
C3 C19 1.4857(18) . ?
C5 H5A 0.9800 . ?
C5 H5B 0.9800 . ?
C5 H5C 0.9800 . ?
C7 H7A 0.9800 . ?
C7 H7B 0.9800 . ?
C7 H7C 0.9800 . ?
C6 H6A 0.9800 . ?
C6 H6B 0.9800 . ?
C6 H6C 0.9800 . ?
C9 H9A 0.9800 . ?
C9 H9B 0.9800 . ?
C9 H9C 0.9800 . ?
C8 H8A 0.9800 . ?
C8 H8B 0.9800 . ?
C8 H8C 0.9800 . ?
C10 H10A 0.9800 . ?
C10 H10B 0.9800 . ?
C10 H10C 0.9800 . ?
C11 C18 1.3918(19) . ?
C11 C12 1.3934(18) . ?
C12 C13 1.396(2) . ?
C12 H12 0.9500 . ?
C13 C15 1.390(2) . ?
C13 C14 1.508(2) . ?
C14 H14A 0.9800 . ?
C14 H14B 0.9800 . ?
C14 H14C 0.9800 . ?
C15 C16 1.392(2) . ?
C15 H15 0.9500 . ?
C16 C18 1.3939(19) . ?
C16 C17 1.506(2) . ?
C17 H17A 0.9800 . ?
C17 H17B 0.9800 . ?
C17 H17C 0.9800 . ?
C18 H18 0.9500 . ?
C19 C26 1.3949(18) . ?
C19 C20 1.3959(19) . ?
C20 C21 1.3974(19) . ?
C20 H20 0.9500 . ?
C21 C23 1.393(2) . ?
C21 C22 1.504(2) . ?
C22 H22A 0.9800 . ?
C22 H22B 0.9800 . ?
C22 H22C 0.9800 . ?
C23 C24 1.391(2) . ?
C23 H23 0.9500 . ?
C24 C26 1.396(2) . ?
C24 C25 1.508(2) . ?
C25 H25A 0.9800 . ?
C25 H25B 0.9800 . ?
C25 H25C 0.9800 . ?
C26 H26 0.9500 . ?
